data_7059869
loop_
_publ_author_name
'Hossain, Sayed Muktar'
'Dam, Gourab Kumar'
'Mishra, Sagarika'
'Singh, Akhilesh Kumar'

_publ_section_title
;
 A nano-molar level fluorogenic and oxidation state-selective chromogenic
 dual reversible chemosensor for multiple targets, Cu2+/S2&#x2212; and
 Fe3+/F&#x2212; ions
;
_journal_issue 35
_journal_name_full 'New Journal of Chemistry'
_journal_page_first 15186
_journal_page_last 15194
_journal_paper_doi 10.1039/D0NJ02777D
_journal_volume 44
_journal_year 2020
_chemical_formula_moiety 'C54 H42 Cu N10, 2(Cl O4)'
_chemical_formula_sum 'C54 H42 Cl2 Cu N10 O8'
_chemical_formula_weight 1093.41
_space_group_crystal_system triclinic
_space_group_IT_number 2
_space_group_name_Hall '-P 1'
_space_group_name_H-M_alt 'P -1'
_atom_sites_solution_hydrogens geom
_atom_sites_solution_primary direct
_atom_sites_solution_secondary difmap
_audit_block_doi 10.5517/ccdc.csd.cc259nkq
_audit_creation_method SHELXL-2018/3
_audit_update_record
;
2020-07-22 deposited with the CCDC.	2020-08-04 downloaded from the CCDC.
;
_cell_angle_alpha 88.855(5)
_cell_angle_beta 81.308(5)
_cell_angle_gamma 67.828(5)
_cell_formula_units_Z 2
_cell_length_a 10.7417(12)
_cell_length_b 14.0648(17)
_cell_length_c 20.075(2)
_cell_measurement_reflns_used 13747
_cell_measurement_temperature 273(2)
_cell_measurement_theta_max 28.299
_cell_measurement_theta_min 2.423
_cell_volume 2774.1(5)
_computing_cell_refinement 'Bruker SHELXL'
_computing_data_collection 'Bruker APEX2'
_computing_data_reduction 'Bruker SAINT'
_computing_molecular_graphics 'Bruker SHELXTL'
_computing_publication_material 'Bruker SHELXTL'
_computing_structure_refinement 'SHELXL-2018/3 (Sheldrick, 2018)'
_computing_structure_solution SIR-2019
_diffrn_ambient_temperature 273(2)
_diffrn_measured_fraction_theta_full 0.996
_diffrn_measured_fraction_theta_max 0.996
_diffrn_measurement_device_type 'Bruker D8 Venture photon 100 CMOS detector'
_diffrn_measurement_method 'Omega and Phi scans'
_diffrn_radiation_type MoK\a
_diffrn_radiation_wavelength 0.71073
_diffrn_reflns_av_R_equivalents 0.0826
_diffrn_reflns_av_unetI/netI 0.0497
_diffrn_reflns_Laue_measured_fraction_full 0.996
_diffrn_reflns_Laue_measured_fraction_max 0.996
_diffrn_reflns_limit_h_max 14
_diffrn_reflns_limit_h_min -14
_diffrn_reflns_limit_k_max 18
_diffrn_reflns_limit_k_min -18
_diffrn_reflns_limit_l_max 26
_diffrn_reflns_limit_l_min -26
_diffrn_reflns_number 100256
_diffrn_reflns_point_group_measured_fraction_full 0.996
_diffrn_reflns_point_group_measured_fraction_max 0.996
_diffrn_reflns_theta_full 25.242
_diffrn_reflns_theta_max 28.299
_diffrn_reflns_theta_min 2.423
_diffrn_source microfocus
_exptl_absorpt_coefficient_mu 0.551
_exptl_absorpt_correction_T_max 0.927
_exptl_absorpt_correction_T_min 0.802
_exptl_absorpt_correction_type multi-scan
_exptl_crystal_colour Green
_exptl_crystal_density_diffrn 1.309
_exptl_crystal_density_method 'not measured'
_exptl_crystal_description Block
_exptl_crystal_F_000 1126
_exptl_crystal_size_max 0.420
_exptl_crystal_size_mid 0.350
_exptl_crystal_size_min 0.140
_exptl_transmission_factor_max 0.996
_exptl_transmission_factor_min 0.996
_refine_diff_density_max 0.455
_refine_diff_density_min -0.533
_refine_diff_density_rms 0.051
_refine_ls_extinction_method none
_refine_ls_goodness_of_fit_ref 1.017
_refine_ls_hydrogen_treatment constr
_refine_ls_matrix_type full
_refine_ls_number_parameters 680
_refine_ls_number_reflns 13747
_refine_ls_number_restraints 0
_refine_ls_restrained_S_all 1.017
_refine_ls_R_factor_all 0.0775
_refine_ls_R_factor_gt 0.0476
_refine_ls_shift/su_max 0.001
_refine_ls_shift/su_mean 0.000
_refine_ls_structure_factor_coef Fsqd
_refine_ls_weighting_details 'w=1/[\s^2^(Fo^2^)+(0.0741P)^2^+1.0868P] where P=(Fo^2^+2Fc^2^)/3'
_refine_ls_weighting_scheme calc
_refine_ls_wR_factor_gt 0.1281
_refine_ls_wR_factor_ref 0.1541
_reflns_Friedel_coverage 0.000
_reflns_number_gt 9630
_reflns_number_total 13747
_reflns_threshold_expression 'I > 2\s(I)'
_cod_data_source_file d0nj02777d2.cif
_cod_data_source_block CuL2
_cod_depositor_comments 'Adding full bibliography for 7059869.cif.'
_cod_original_cell_volume 2774.2(6)
_cod_database_code 7059869
_shelx_shelxl_version_number 2018/3
_shelx_space_group_comment
;
The symmetry employed for this shelxl refinement is uniquely defined
by the following loop, which should always be used as a source of
symmetry information in preference to the above space-group names.
They are only intended as comments.
;
_shelx_estimated_absorpt_t_min 0.802
_shelx_estimated_absorpt_t_max 0.927
_exptl_absorpt_special_details 'SADABS V2014/4 (Bruker AXS Inc.)'

loop_
_space_group_symop_operation_xyz
'x, y, z'
'-x, -y, -z'

loop_
_atom_site_label
_atom_site_type_symbol
_atom_site_fract_x
_atom_site_fract_y
_atom_site_fract_z
_atom_site_U_iso_or_equiv
_atom_site_adp_type
_atom_site_occupancy
_atom_site_site_symmetry_order
_atom_site_calc_flag
_atom_site_refinement_flags_posn
_atom_site_refinement_flags_adp
_atom_site_refinement_flags_occupancy
_atom_site_disorder_assembly
_atom_site_disorder_group
C31 C 1.0144(2) 0.45106(18) 0.84735(11) 0.0421(5) Uani 1 1 d . . . . .
Cu1 Cu 0.80748(3) 0.67779(2) 0.72274(2) 0.04235(9) Uani 1 1 d . . . . .
Cl1 Cl 0.34763(7) 0.52670(6) 0.64932(4) 0.06560(19) Uani 1 1 d . . . . .
C33 C 0.8835(2) 0.64430(17) 0.85512(11) 0.0423(5) Uani 1 1 d . . . . .
Cl2 Cl 0.65721(12) 0.93059(6) 0.13246(4) 0.0898(3) Uani 1 1 d . . . . .
N8 N 0.81082(19) 0.71558(14) 0.81525(9) 0.0435(4) Uani 1 1 d . . . . .
N5 N 0.64677(19) 0.60467(15) 0.73491(9) 0.0443(4) Uani 1 1 d . . . . .
C11 C 0.5892(3) 0.5718(2) 0.78494(12) 0.0535(6) Uani 1 1 d . . . . .
H11 H 0.560621 0.518409 0.778506 0.064 Uiso 1 1 calc R U . . .
C23 C 0.7278(3) 0.3891(2) 0.95128(15) 0.0617(7) Uani 1 1 d . . . . .
H23 H 0.771855 0.318281 0.944558 0.074 Uiso 1 1 calc R U . . .
N4 N 0.6553(2) 0.56139(16) 0.67262(10) 0.0488(5) Uani 1 1 d . . . . .
H4 H 0.615326 0.519727 0.668220 0.059 Uiso 1 1 calc R U . . .
N10 N 0.6531(2) 0.84070(15) 0.73805(10) 0.0513(5) Uani 1 1 d . . . . .
N9 N 0.6694(3) 0.87953(16) 0.79701(11) 0.0646(6) Uani 1 1 d . . . . .
H9 H 0.634866 0.944506 0.806611 0.077 Uiso 1 1 calc R U . . .
C35 C 0.8223(3) 0.7692(2) 0.94367(13) 0.0635(7) Uani 1 1 d . . . . .
H35 H 0.826417 0.787232 0.987363 0.076 Uiso 1 1 calc R U . . .
C34 C 0.8932(3) 0.6687(2) 0.91937(12) 0.0563(6) Uani 1 1 d . . . . .
H34 H 0.945874 0.619329 0.945853 0.068 Uiso 1 1 calc R U . . .
C46 C 0.6730(5) 0.8457(3) 0.3291(2) 0.1115(17) Uani 1 1 d . . . . .
H46 H 0.657812 0.819449 0.290296 0.134 Uiso 1 1 calc R U . . .
O7 O 0.5316(4) 0.9224(2) 0.16387(18) 0.1322(12) Uani 1 1 d . . . . .
O8 O 0.6465(5) 0.9547(2) 0.06489(15) 0.1504(15) Uani 1 1 d . . . . .
O5 O 0.7629(4) 0.8363(2) 0.1352(2) 0.1483(14) Uani 1 1 d . . . . .
C12 C 0.5676(3) 0.6176(2) 0.85279(13) 0.0526(6) Uani 1 1 d . . . . .
C26 C 0.5918(2) 0.6024(2) 0.97157(12) 0.0498(5) Uani 1 1 d . . . . .
C25 C 0.6136(2) 0.55488(19) 0.90666(12) 0.0485(5) Uani 1 1 d . . . . .
C24 C 0.6841(3) 0.4467(2) 0.89873(14) 0.0550(6) Uani 1 1 d . . . . .
H24 H 0.700491 0.414877 0.856364 0.066 Uiso 1 1 calc R U . . .
C27 C 0.6403(2) 0.5418(2) 1.02643(13) 0.0540(6) Uani 1 1 d . . . . .
N3 N 0.80372(18) 0.63820(14) 0.62992(9) 0.0391(4) Uani 1 1 d . . . . .
N2 N 0.95393(19) 0.71768(15) 0.59622(10) 0.0458(4) Uani 1 1 d . . . . .
C2 C 1.0226(3) 0.7896(2) 0.66875(16) 0.0599(7) Uani 1 1 d . . . . .
C38 C 0.5824(3) 0.9044(2) 0.69974(15) 0.0675(8) Uani 1 1 d . . . . .
H38 H 0.549437 0.974487 0.710526 0.081 Uiso 1 1 calc R U . . .
C39 C 0.5525(3) 0.86788(19) 0.63840(15) 0.0595(7) Uani 1 1 d . . . . .
C42 C 0.4965(3) 0.7917(2) 0.52302(19) 0.0719(9) Uani 1 1 d . . . . .
C51 C 0.6920(3) 0.9481(2) 0.56539(17) 0.0652(7) Uani 1 1 d . . . . .
H51 H 0.711102 0.974543 0.602956 0.078 Uiso 1 1 calc R U . . .
C52 C 0.6060(3) 0.89028(18) 0.57478(14) 0.0544(6) Uani 1 1 d . . . . .
C13 C 0.4993(3) 0.7227(2) 0.86405(15) 0.0665(7) Uani 1 1 d . . . . .
H13 H 0.467968 0.763361 0.828362 0.080 Uiso 1 1 calc R U . . .
C14 C 0.4769(3) 0.7679(2) 0.92736(16) 0.0720(8) Uani 1 1 d . . . . .
H14 H 0.430017 0.838559 0.933817 0.086 Uiso 1 1 calc R U . . .
C15 C 0.5233(3) 0.7098(2) 0.98138(14) 0.0629(7) Uani 1 1 d . . . . .
C22 C 0.7082(3) 0.4343(2) 1.01692(14) 0.0600(7) Uani 1 1 d . . . . .
C21 C 0.7547(3) 0.3763(3) 1.07259(18) 0.0773(9) Uani 1 1 d . . . . .
H21 H 0.800077 0.305386 1.067416 0.093 Uiso 1 1 calc R U . . .
C20 C 0.7327(4) 0.4251(4) 1.13493(18) 0.0877(11) Uani 1 1 d . . . . .
H20 H 0.763147 0.385888 1.171347 0.105 Uiso 1 1 calc R U . . .
C19 C 0.6685(3) 0.5277(4) 1.14432(16) 0.0796(10) Uani 1 1 d . . . . .
H19 H 0.656031 0.557859 1.186885 0.095 Uiso 1 1 calc R U . . .
C18 C 0.6201(3) 0.5899(3) 1.09098(14) 0.0663(8) Uani 1 1 d . . . . .
C17 C 0.5546(4) 0.6976(3) 1.09856(16) 0.0803(10) Uani 1 1 d . . . . .
H17 H 0.543564 0.729441 1.140389 0.096 Uiso 1 1 calc R U . . .
C16 C 0.5081(4) 0.7549(3) 1.04744(17) 0.0792(9) Uani 1 1 d . . . . .
H16 H 0.464789 0.825708 1.054496 0.095 Uiso 1 1 calc R U . . .
C10 C 0.7277(2) 0.58547(17) 0.61848(11) 0.0421(5) Uani 1 1 d . . . . .
C6 C 0.8790(2) 0.66217(17) 0.57708(11) 0.0418(5) Uani 1 1 d . . . . .
C7 C 0.8807(3) 0.6336(2) 0.51234(12) 0.0560(6) Uani 1 1 d . . . . .
H7 H 0.933428 0.650441 0.476553 0.067 Uiso 1 1 calc R U . . .
C8 C 0.8014(3) 0.5785(2) 0.50124(12) 0.0587(7) Uani 1 1 d . . . . .
H8 H 0.801214 0.558393 0.457431 0.070 Uiso 1 1 calc R U . . .
C9 C 0.7246(2) 0.5539(2) 0.55319(12) 0.0511(6) Uani 1 1 d . . . . .
H9A H 0.671454 0.517182 0.545824 0.061 Uiso 1 1 calc R U . . .
N1 N 0.9451(2) 0.73716(16) 0.66369(10) 0.0498(5) Uani 1 1 d . . . . .
C1 C 1.0424(4) 0.8205(3) 0.73616(18) 0.0843(10) Uani 1 1 d . . . . .
H1A H 0.961341 0.875813 0.756303 0.126 Uiso 1 1 calc R U . . .
H1B H 1.117571 0.842547 0.730521 0.126 Uiso 1 1 calc R U . . .
H1C H 1.060885 0.762901 0.764843 0.126 Uiso 1 1 calc R U . . .
C3 C 1.0801(3) 0.8055(2) 0.60462(17) 0.0677(8) Uani 1 1 d . . . . .
H3 H 1.137209 0.841422 0.594814 0.081 Uiso 1 1 calc R U . . .
C4 C 1.0379(3) 0.7591(2) 0.55900(15) 0.0588(6) Uani 1 1 d . . . . .
C5 C 1.0768(4) 0.7511(3) 0.48449(16) 0.0814(9) Uani 1 1 d . . . . .
H5A H 1.122543 0.680100 0.470015 0.122 Uiso 1 1 calc R U . . .
H5B H 1.136536 0.786989 0.471591 0.122 Uiso 1 1 calc R U . . .
H5C H 0.996607 0.781086 0.463720 0.122 Uiso 1 1 calc R U . . .
C37 C 0.7422(3) 0.81176(19) 0.83990(12) 0.0519(6) Uani 1 1 d . . . . .
C36 C 0.7467(3) 0.8419(2) 0.90464(14) 0.0645(7) Uani 1 1 d . . . . .
H36 H 0.699694 0.909544 0.920796 0.077 Uiso 1 1 calc R U . . .
C40 C 0.4715(3) 0.8103(2) 0.64390(19) 0.0744(8) Uani 1 1 d . . . . .
H40 H 0.435197 0.796495 0.686324 0.089 Uiso 1 1 calc R U . . .
C41 C 0.4444(3) 0.7731(2) 0.5867(2) 0.0805(10) Uani 1 1 d . . . . .
H41 H 0.389713 0.734708 0.591405 0.097 Uiso 1 1 calc R U . . .
C53 C 0.5791(3) 0.85059(18) 0.51628(15) 0.0585(7) Uani 1 1 d . . . . .
C54 C 0.6378(3) 0.8680(2) 0.45143(15) 0.0671(8) Uani 1 1 d . . . . .
C45 C 0.6124(4) 0.8261(3) 0.39280(18) 0.0868(12) Uani 1 1 d . . . . .
C44 C 0.5292(5) 0.7662(3) 0.4026(3) 0.1078(17) Uani 1 1 d . . . . .
H44 H 0.512216 0.738330 0.365026 0.129 Uiso 1 1 calc R U . . .
C47 C 0.7509(6) 0.9004(4) 0.3232(2) 0.1163(17) Uani 1 1 d . . . . .
H47 H 0.788455 0.911957 0.280432 0.140 Uiso 1 1 calc R U . . .
C48 C 0.7774(4) 0.9404(3) 0.3790(2) 0.1016(13) Uani 1 1 d . . . . .
H48 H 0.833186 0.977851 0.373539 0.122 Uiso 1 1 calc R U . . .
C49 C 0.7212(3) 0.9250(2) 0.44390(17) 0.0739(8) Uani 1 1 d . . . . .
C50 C 0.7454(3) 0.9648(2) 0.50357(19) 0.0754(9) Uani 1 1 d . . . . .
H50 H 0.799766 1.003399 0.499388 0.091 Uiso 1 1 calc R U . . .
C29 C 1.0047(2) 0.43956(18) 0.73825(11) 0.0436(5) Uani 1 1 d . . . . .
C30 C 1.0517(2) 0.38321(18) 0.79397(11) 0.0481(5) Uani 1 1 d . . . . .
H30 H 1.099443 0.312633 0.794280 0.058 Uiso 1 1 calc R U . . .
C28 C 1.0195(3) 0.4013(2) 0.66812(12) 0.0591(7) Uani 1 1 d . . . . .
H28A H 0.949720 0.375441 0.664623 0.089 Uiso 1 1 calc R U . . .
H28B H 1.107223 0.347115 0.656338 0.089 Uiso 1 1 calc R U . . .
H28C H 1.011282 0.456406 0.637960 0.089 Uiso 1 1 calc R U . . .
C32 C 1.0367(3) 0.4288(2) 0.91816(12) 0.0542(6) Uani 1 1 d . . . . .
H32A H 1.079780 0.355958 0.922297 0.081 Uiso 1 1 calc R U . . .
H32B H 0.950753 0.454245 0.947486 0.081 Uiso 1 1 calc R U . . .
H32C H 1.093917 0.461883 0.930472 0.081 Uiso 1 1 calc R U . . .
C43 C 0.4764(4) 0.7495(3) 0.4625(3) 0.0960(14) Uani 1 1 d . . . . .
H43 H 0.424319 0.709181 0.466175 0.115 Uiso 1 1 calc R U . . .
N6 N 0.94047(18) 0.53803(14) 0.75615(8) 0.0417(4) Uani 1 1 d . . . . .
N7 N 0.94660(18) 0.54589(14) 0.82357(8) 0.0392(4) Uani 1 1 d . . . . .
O4 O 0.3280(3) 0.6140(2) 0.69041(13) 0.0947(8) Uani 1 1 d . . . . .
O1 O 0.4838(3) 0.4598(2) 0.64518(19) 0.1221(12) Uani 1 1 d . . . . .
O2 O 0.3250(5) 0.5576(3) 0.58439(18) 0.1681(18) Uani 1 1 d . . . . .
O6 O 0.6721(4) 1.0111(2) 0.16737(15) 0.1191(10) Uani 1 1 d . . . . .
O3 O 0.2665(4) 0.4748(4) 0.6730(2) 0.178(2) Uani 1 1 d . . . . .

loop_
_atom_site_aniso_label
_atom_site_aniso_U_11
_atom_site_aniso_U_22
_atom_site_aniso_U_33
_atom_site_aniso_U_23
_atom_site_aniso_U_13
_atom_site_aniso_U_12
C31 0.0401(11) 0.0492(12) 0.0357(10) 0.0057(9) -0.0079(9) -0.0147(9)
Cu1 0.04668(16) 0.04202(16) 0.03571(15) 0.00170(11) -0.01107(11) -0.01209(12)
Cl1 0.0632(4) 0.0727(4) 0.0696(4) -0.0054(3) -0.0176(3) -0.0323(3)
C33 0.0429(11) 0.0452(12) 0.0367(11) -0.0003(9) -0.0070(9) -0.0138(9)
Cl2 0.1265(8) 0.0473(4) 0.0660(5) -0.0076(3) -0.0200(5) 0.0028(4)
N8 0.0472(10) 0.0410(10) 0.0394(9) -0.0015(8) -0.0106(8) -0.0120(8)
N5 0.0442(10) 0.0486(11) 0.0417(10) 0.0016(8) -0.0082(8) -0.0186(8)
C11 0.0599(15) 0.0587(15) 0.0487(13) 0.0016(11) -0.0023(11) -0.0323(12)
C23 0.0512(14) 0.0548(15) 0.0749(18) 0.0015(13) -0.0035(13) -0.0176(12)
N4 0.0546(11) 0.0581(12) 0.0430(10) -0.0010(9) -0.0094(9) -0.0310(10)
N10 0.0551(12) 0.0414(10) 0.0483(11) -0.0002(8) -0.0121(9) -0.0067(9)
N9 0.0811(16) 0.0396(11) 0.0580(13) -0.0091(10) -0.0202(12) -0.0019(10)
C35 0.0780(18) 0.0677(17) 0.0414(13) -0.0137(12) -0.0159(12) -0.0206(14)
C34 0.0639(15) 0.0609(15) 0.0407(12) -0.0023(11) -0.0181(11) -0.0159(12)
C46 0.130(4) 0.078(3) 0.073(3) -0.013(2) -0.039(3) 0.030(2)
O7 0.146(3) 0.0743(18) 0.144(3) -0.0433(18) 0.015(2) -0.0168(18)
O8 0.261(5) 0.093(2) 0.0733(18) 0.0015(15) -0.042(2) -0.034(3)
O5 0.146(3) 0.0713(18) 0.174(3) 0.0026(19) -0.045(2) 0.0263(18)
C12 0.0541(14) 0.0563(14) 0.0500(13) -0.0009(11) 0.0040(11) -0.0282(12)
C26 0.0470(12) 0.0580(14) 0.0477(13) -0.0019(11) 0.0051(10) -0.0278(11)
C25 0.0458(12) 0.0549(14) 0.0485(13) -0.0006(11) 0.0043(10) -0.0273(11)
C24 0.0510(13) 0.0551(14) 0.0579(15) -0.0073(12) 0.0024(11) -0.0225(12)
C27 0.0437(12) 0.0739(17) 0.0511(14) 0.0011(12) 0.0011(10) -0.0329(12)
N3 0.0391(9) 0.0397(9) 0.0368(9) 0.0035(7) -0.0097(7) -0.0115(7)
N2 0.0431(10) 0.0467(10) 0.0444(10) 0.0072(8) -0.0058(8) -0.0139(8)
C2 0.0541(14) 0.0490(14) 0.0799(19) 0.0007(13) -0.0181(13) -0.0200(12)
C38 0.0810(19) 0.0414(13) 0.0638(17) -0.0014(12) -0.0236(15) -0.0001(13)
C39 0.0588(15) 0.0411(13) 0.0671(17) 0.0037(12) -0.0248(13) -0.0002(11)
C42 0.0695(18) 0.0406(13) 0.103(3) 0.0014(15) -0.0476(18) -0.0057(13)
C51 0.0656(17) 0.0488(14) 0.080(2) -0.0020(13) -0.0317(15) -0.0119(13)
C52 0.0514(13) 0.0382(12) 0.0667(16) 0.0009(11) -0.0274(12) -0.0024(10)
C13 0.082(2) 0.0567(16) 0.0566(16) 0.0085(13) 0.0022(14) -0.0262(15)
C14 0.090(2) 0.0482(15) 0.0680(18) -0.0053(13) 0.0098(16) -0.0230(15)
C15 0.0724(18) 0.0597(16) 0.0569(16) -0.0104(13) 0.0106(13) -0.0327(14)
C22 0.0433(13) 0.0762(19) 0.0626(16) 0.0121(14) -0.0033(11) -0.0273(13)
C21 0.0570(17) 0.095(2) 0.081(2) 0.0270(19) -0.0114(15) -0.0305(16)
C20 0.069(2) 0.138(4) 0.065(2) 0.033(2) -0.0154(16) -0.049(2)
C19 0.0683(19) 0.131(3) 0.0534(17) 0.0057(19) -0.0057(14) -0.055(2)
C18 0.0603(16) 0.101(2) 0.0497(15) -0.0031(15) 0.0029(12) -0.0474(17)
C17 0.094(2) 0.103(3) 0.0550(17) -0.0182(18) 0.0073(16) -0.057(2)
C16 0.099(2) 0.071(2) 0.068(2) -0.0192(16) 0.0097(18) -0.0397(19)
C10 0.0402(11) 0.0423(11) 0.0411(11) 0.0006(9) -0.0114(9) -0.0105(9)
C6 0.0370(10) 0.0424(11) 0.0389(11) 0.0059(9) -0.0068(8) -0.0068(9)
C7 0.0530(14) 0.0715(17) 0.0377(12) 0.0032(11) -0.0014(10) -0.0192(13)
C8 0.0572(15) 0.0755(18) 0.0380(12) -0.0082(12) -0.0119(11) -0.0168(13)
C9 0.0485(13) 0.0574(14) 0.0469(13) -0.0061(11) -0.0143(10) -0.0165(11)
N1 0.0507(11) 0.0497(11) 0.0489(11) 0.0005(9) -0.0116(9) -0.0175(9)
C1 0.089(2) 0.082(2) 0.097(3) -0.0104(19) -0.0313(19) -0.0425(19)
C3 0.0549(15) 0.0581(16) 0.093(2) 0.0093(15) -0.0076(15) -0.0264(13)
C4 0.0488(14) 0.0561(15) 0.0675(17) 0.0142(13) -0.0047(12) -0.0176(12)
C5 0.078(2) 0.094(2) 0.071(2) 0.0218(18) 0.0034(16) -0.0383(19)
C37 0.0565(14) 0.0466(13) 0.0460(13) -0.0048(10) -0.0103(11) -0.0110(11)
C36 0.0766(18) 0.0530(15) 0.0543(15) -0.0164(12) -0.0109(13) -0.0126(13)
C40 0.0666(18) 0.0549(16) 0.091(2) 0.0182(16) -0.0202(16) -0.0090(14)
C41 0.0676(19) 0.0543(17) 0.126(3) 0.0147(19) -0.043(2) -0.0207(15)
C53 0.0578(15) 0.0359(12) 0.0718(17) -0.0016(11) -0.0317(13) 0.0019(11)
C54 0.0687(17) 0.0432(13) 0.0684(18) -0.0017(12) -0.0285(14) 0.0091(13)
C45 0.099(3) 0.0526(17) 0.077(2) -0.0120(15) -0.0424(19) 0.0190(17)
C44 0.133(4) 0.059(2) 0.117(3) -0.019(2) -0.083(3) 0.003(2)
C47 0.122(4) 0.094(3) 0.076(3) 0.005(2) -0.012(3) 0.022(3)
C48 0.091(3) 0.082(3) 0.099(3) 0.021(2) -0.009(2) 0.002(2)
C49 0.0664(18) 0.0560(17) 0.076(2) 0.0072(15) -0.0159(15) 0.0050(14)
C50 0.0654(18) 0.0580(17) 0.099(3) 0.0111(17) -0.0232(17) -0.0154(14)
C29 0.0424(11) 0.0464(12) 0.0358(11) -0.0034(9) -0.0043(9) -0.0102(9)
C30 0.0512(13) 0.0415(12) 0.0439(12) 0.0040(10) -0.0096(10) -0.0082(10)
C28 0.0701(17) 0.0525(14) 0.0419(13) -0.0074(11) -0.0107(12) -0.0076(12)
C32 0.0591(14) 0.0612(15) 0.0377(12) 0.0112(11) -0.0124(10) -0.0164(12)
C43 0.105(3) 0.0538(18) 0.136(4) -0.005(2) -0.076(3) -0.0157(18)
N6 0.0443(10) 0.0460(10) 0.0299(8) -0.0007(7) -0.0090(7) -0.0102(8)
N7 0.0410(9) 0.0430(9) 0.0307(8) 0.0003(7) -0.0094(7) -0.0110(8)
O4 0.1057(19) 0.0869(17) 0.0884(17) -0.0267(13) -0.0199(14) -0.0297(14)
O1 0.0794(17) 0.0762(16) 0.219(4) -0.0323(19) -0.041(2) -0.0304(14)
O2 0.293(5) 0.115(3) 0.113(2) 0.005(2) -0.116(3) -0.064(3)
O6 0.173(3) 0.0823(18) 0.098(2) -0.0102(15) -0.035(2) -0.0374(19)
O3 0.153(3) 0.211(4) 0.213(4) -0.061(3) 0.058(3) -0.145(3)

loop_
_atom_type_symbol
_atom_type_description
_atom_type_scat_dispersion_real
_atom_type_scat_dispersion_imag
_atom_type_scat_source
C C 0.0033 0.0016 'International Tables Vol C Tables 4.2.6.8 and 6.1.1.4'
N N 0.0061 0.0033 'International Tables Vol C Tables 4.2.6.8 and 6.1.1.4'
O O 0.0106 0.0060 'International Tables Vol C Tables 4.2.6.8 and 6.1.1.4'
Cl Cl 0.1484 0.1585 'International Tables Vol C Tables 4.2.6.8 and 6.1.1.4'
Cu Cu 0.3201 1.2651 'International Tables Vol C Tables 4.2.6.8 and 6.1.1.4'
H H 0.0000 0.0000 'International Tables Vol C Tables 4.2.6.8 and 6.1.1.4'

loop_
_geom_angle_atom_site_label_1
_geom_angle_atom_site_label_2
_geom_angle_atom_site_label_3
_geom_angle
_geom_angle_site_symmetry_1
_geom_angle_site_symmetry_3
_geom_angle_publ_flag
C30 C31 N7 106.19(18) . . ?
C30 C31 C32 127.8(2) . . ?
N7 C31 C32 126.0(2) . . ?
N8 Cu1 N3 179.30(8) . . ?
N8 Cu1 N6 78.10(7) . . ?
N3 Cu1 N6 101.43(7) . . ?
N8 Cu1 N1 103.32(8) . . ?
N3 Cu1 N1 77.28(7) . . ?
N6 Cu1 N1 102.92(8) . . ?
N8 Cu1 N10 76.18(7) . . ?
N3 Cu1 N10 104.23(7) . . ?
N6 Cu1 N10 153.77(7) . . ?
N1 Cu1 N10 88.00(8) . . ?
N8 Cu1 N5 103.31(7) . . ?
N3 Cu1 N5 76.12(7) . . ?
N6 Cu1 N5 86.47(7) . . ?
N1 Cu1 N5 153.06(7) . . ?
N10 Cu1 N5 94.46(8) . . ?
O3 Cl1 O2 109.2(3) . . ?
O3 Cl1 O1 108.7(3) . . ?
O2 Cl1 O1 107.6(3) . . ?
O3 Cl1 O4 114.0(2) . . ?
O2 Cl1 O4 109.18(19) . . ?
O1 Cl1 O4 107.91(16) . . ?
N8 C33 C34 121.8(2) . . ?
N8 C33 N7 113.09(18) . . ?
C34 C33 N7 125.1(2) . . ?
O5 Cl2 O8 109.5(2) . . ?
O5 Cl2 O6 113.1(2) . . ?
O8 Cl2 O6 110.2(2) . . ?
O5 Cl2 O7 108.6(2) . . ?
O8 Cl2 O7 108.2(3) . . ?
O6 Cl2 O7 107.13(19) . . ?
C37 N8 C33 119.14(19) . . ?
C37 N8 Cu1 120.79(15) . . ?
C33 N8 Cu1 120.07(15) . . ?
C11 N5 N4 116.3(2) . . ?
C11 N5 Cu1 133.73(16) . . ?
N4 N5 Cu1 106.01(13) . . ?
N5 C11 C12 120.4(2) . . ?
N5 C11 H11 119.8 . . ?
C12 C11 H11 119.8 . . ?
C24 C23 C22 121.5(3) . . ?
C24 C23 H23 119.2 . . ?
C22 C23 H23 119.2 . . ?
C10 N4 N5 118.92(18) . . ?
C10 N4 H4 120.5 . . ?
N5 N4 H4 120.5 . . ?
C38 N10 N9 117.1(2) . . ?
C38 N10 Cu1 133.95(18) . . ?
N9 N10 Cu1 106.91(14) . . ?
C37 N9 N10 118.0(2) . . ?
C37 N9 H9 121.0 . . ?
N10 N9 H9 121.0 . . ?
C36 C35 C34 121.1(2) . . ?
C36 C35 H35 119.5 . . ?
C34 C35 H35 119.5 . . ?
C33 C34 C35 118.0(2) . . ?
C33 C34 H34 121.0 . . ?
C35 C34 H34 121.0 . . ?
C47 C46 C45 121.8(4) . . ?
C47 C46 H46 119.1 . . ?
C45 C46 H46 119.1 . . ?
C13 C12 C25 120.1(2) . . ?
C13 C12 C11 119.7(2) . . ?
C25 C12 C11 120.2(2) . . ?
C15 C26 C27 119.9(2) . . ?
C15 C26 C25 120.2(2) . . ?
C27 C26 C25 120.0(2) . . ?
C12 C25 C24 123.0(2) . . ?
C12 C25 C26 118.5(2) . . ?
C24 C25 C26 118.5(2) . . ?
C23 C24 C25 121.4(2) . . ?
C23 C24 H24 119.3 . . ?
C25 C24 H24 119.3 . . ?
C22 C27 C26 120.1(2) . . ?
C22 C27 C18 120.2(3) . . ?
C26 C27 C18 119.7(3) . . ?
C10 N3 C6 119.14(19) . . ?
C10 N3 Cu1 120.08(15) . . ?
C6 N3 Cu1 120.78(15) . . ?
N1 N2 C4 110.5(2) . . ?
N1 N2 C6 117.68(18) . . ?
C4 N2 C6 131.8(2) . . ?
N1 C2 C3 109.7(3) . . ?
N1 C2 C1 121.2(3) . . ?
C3 C2 C1 129.1(3) . . ?
N10 C38 C39 120.1(2) . . ?
N10 C38 H38 119.9 . . ?
C39 C38 H38 119.9 . . ?
C40 C39 C52 120.2(3) . . ?
C40 C39 C38 119.5(3) . . ?
C52 C39 C38 120.3(3) . . ?
C41 C42 C53 119.0(3) . . ?
C41 C42 C43 122.9(3) . . ?
C53 C42 C43 118.1(4) . . ?
C50 C51 C52 121.4(3) . . ?
C50 C51 H51 119.3 . . ?
C52 C51 H51 119.3 . . ?
C39 C52 C53 118.9(3) . . ?
C39 C52 C51 123.2(2) . . ?
C53 C52 C51 117.9(3) . . ?
C14 C13 C12 121.0(3) . . ?
C14 C13 H13 119.5 . . ?
C12 C13 H13 119.5 . . ?
C13 C14 C15 120.9(3) . . ?
C13 C14 H14 119.5 . . ?
C15 C14 H14 119.5 . . ?
C14 C15 C26 119.2(3) . . ?
C14 C15 C16 122.6(3) . . ?
C26 C15 C16 118.2(3) . . ?
C21 C22 C27 118.6(3) . . ?
C21 C22 C23 122.8(3) . . ?
C27 C22 C23 118.6(3) . . ?
C20 C21 C22 119.9(4) . . ?
C20 C21 H21 120.1 . . ?
C22 C21 H21 120.1 . . ?
C19 C20 C21 121.8(3) . . ?
C19 C20 H20 119.1 . . ?
C21 C20 H20 119.1 . . ?
C20 C19 C18 121.1(3) . . ?
C20 C19 H19 119.4 . . ?
C18 C19 H19 119.4 . . ?
C19 C18 C17 122.8(3) . . ?
C19 C18 C27 118.3(3) . . ?
C17 C18 C27 118.9(3) . . ?
C16 C17 C18 121.7(3) . . ?
C16 C17 H17 119.1 . . ?
C18 C17 H17 119.1 . . ?
C17 C16 C15 121.6(3) . . ?
C17 C16 H16 119.2 . . ?
C15 C16 H16 119.2 . . ?
N3 C10 N4 117.54(19) . . ?
N3 C10 C9 121.8(2) . . ?
N4 C10 C9 120.6(2) . . ?
N3 C6 C7 122.0(2) . . ?
N3 C6 N2 113.24(18) . . ?
C7 C6 N2 124.8(2) . . ?
C6 C7 C8 118.2(2) . . ?
C6 C7 H7 120.9 . . ?
C8 C7 H7 120.9 . . ?
C9 C8 C7 121.0(2) . . ?
C9 C8 H8 119.5 . . ?
C7 C8 H8 119.5 . . ?
C8 C9 C10 117.8(2) . . ?
C8 C9 H9A 121.1 . . ?
C10 C9 H9A 121.1 . . ?
C2 N1 N2 106.4(2) . . ?
C2 N1 Cu1 142.54(19) . . ?
N2 N1 Cu1 111.00(14) . . ?
C2 C1 H1A 109.5 . . ?
C2 C1 H1B 109.5 . . ?
H1A C1 H1B 109.5 . . ?
C2 C1 H1C 109.5 . . ?
H1A C1 H1C 109.5 . . ?
H1B C1 H1C 109.5 . . ?
C4 C3 C2 107.8(2) . . ?
C4 C3 H3 126.1 . . ?
C2 C3 H3 126.1 . . ?
C3 C4 N2 105.6(2) . . ?
C3 C4 C5 127.8(3) . . ?
N2 C4 C5 126.6(3) . . ?
C4 C5 H5A 109.5 . . ?
C4 C5 H5B 109.5 . . ?
H5A C5 H5B 109.5 . . ?
C4 C5 H5C 109.5 . . ?
H5A C5 H5C 109.5 . . ?
H5B C5 H5C 109.5 . . ?
N8 C37 N9 116.0(2) . . ?
N8 C37 C36 122.1(2) . . ?
N9 C37 C36 121.9(2) . . ?
C35 C36 C37 117.7(2) . . ?
C35 C36 H36 121.1 . . ?
C37 C36 H36 121.1 . . ?
C41 C40 C39 120.5(3) . . ?
C41 C40 H40 119.7 . . ?
C39 C40 H40 119.7 . . ?
C42 C41 C40 121.4(3) . . ?
C42 C41 H41 119.3 . . ?
C40 C41 H41 119.3 . . ?
C42 C53 C54 120.2(3) . . ?
C42 C53 C52 120.0(3) . . ?
C54 C53 C52 119.8(3) . . ?
C49 C54 C53 120.9(3) . . ?
C49 C54 C45 119.6(3) . . ?
C53 C54 C45 119.5(3) . . ?
C46 C45 C54 117.5(4) . . ?
C46 C45 C44 124.6(4) . . ?
C54 C45 C44 117.9(4) . . ?
C43 C44 C45 122.4(3) . . ?
C43 C44 H44 118.8 . . ?
C45 C44 H44 118.8 . . ?
C46 C47 C48 121.4(5) . . ?
C46 C47 H47 119.3 . . ?
C48 C47 H47 119.3 . . ?
C47 C48 C49 120.5(5) . . ?
C47 C48 H48 119.7 . . ?
C49 C48 H48 119.7 . . ?
C48 C49 C54 119.1(4) . . ?
C48 C49 C50 122.8(4) . . ?
C54 C49 C50 118.0(3) . . ?
C51 C50 C49 121.9(3) . . ?
C51 C50 H50 119.0 . . ?
C49 C50 H50 119.0 . . ?
N6 C29 C30 110.11(19) . . ?
N6 C29 C28 121.6(2) . . ?
C30 C29 C28 128.3(2) . . ?
C31 C30 C29 107.1(2) . . ?
C31 C30 H30 126.4 . . ?
C29 C30 H30 126.4 . . ?
C29 C28 H28A 109.5 . . ?
C29 C28 H28B 109.5 . . ?
H28A C28 H28B 109.5 . . ?
C29 C28 H28C 109.5 . . ?
H28A C28 H28C 109.5 . . ?
H28B C28 H28C 109.5 . . ?
C31 C32 H32A 109.5 . . ?
C31 C32 H32B 109.5 . . ?
H32A C32 H32B 109.5 . . ?
C31 C32 H32C 109.5 . . ?
H32A C32 H32C 109.5 . . ?
H32B C32 H32C 109.5 . . ?
C44 C43 C42 121.9(4) . . ?
C44 C43 H43 119.1 . . ?
C42 C43 H43 119.1 . . ?
C29 N6 N7 106.00(17) . . ?
C29 N6 Cu1 141.78(14) . . ?
N7 N6 Cu1 111.03(13) . . ?
C31 N7 N6 110.58(17) . . ?
C31 N7 C33 132.34(18) . . ?
N6 N7 C33 117.07(17) . . ?

loop_
_geom_bond_atom_site_label_1
_geom_bond_atom_site_label_2
_geom_bond_distance
_geom_bond_site_symmetry_2
_geom_bond_publ_flag
C31 C30 1.357(3) . ?
C31 N7 1.373(3) . ?
C31 C32 1.485(3) . ?
Cu1 N8 1.9511(18) . ?
Cu1 N3 1.9660(17) . ?
Cu1 N6 2.1147(18) . ?
Cu1 N1 2.157(2) . ?
Cu1 N10 2.258(2) . ?
Cu1 N5 2.3022(19) . ?
Cl1 O3 1.364(3) . ?
Cl1 O2 1.393(3) . ?
Cl1 O1 1.400(3) . ?
Cl1 O4 1.423(2) . ?
C33 N8 1.350(3) . ?
C33 C34 1.370(3) . ?
C33 N7 1.405(3) . ?
Cl2 O5 1.390(3) . ?
Cl2 O8 1.403(3) . ?
Cl2 O6 1.414(3) . ?
Cl2 O7 1.445(4) . ?
N8 C37 1.335(3) . ?
N5 C11 1.270(3) . ?
N5 N4 1.377(3) . ?
C11 C12 1.467(3) . ?
C11 H11 0.9300 . ?
C23 C24 1.348(4) . ?
C23 C22 1.426(4) . ?
C23 H23 0.9300 . ?
N4 C10 1.352(3) . ?
N4 H4 0.8600 . ?
N10 C38 1.268(3) . ?
N10 N9 1.375(3) . ?
N9 C37 1.367(3) . ?
N9 H9 0.8600 . ?
C35 C36 1.362(4) . ?
C35 C34 1.384(4) . ?
C35 H35 0.9300 . ?
C34 H34 0.9300 . ?
C46 C47 1.326(7) . ?
C46 C45 1.416(7) . ?
C46 H46 0.9300 . ?
C12 C13 1.385(4) . ?
C12 C25 1.410(4) . ?
C26 C15 1.411(4) . ?
C26 C27 1.418(4) . ?
C26 C25 1.423(3) . ?
C25 C24 1.421(4) . ?
C24 H24 0.9300 . ?
C27 C22 1.412(4) . ?
C27 C18 1.422(4) . ?
N3 C10 1.338(3) . ?
N3 C6 1.351(3) . ?
N2 N1 1.369(3) . ?
N2 C4 1.374(3) . ?
N2 C6 1.409(3) . ?
C2 N1 1.319(3) . ?
C2 C3 1.393(4) . ?
C2 C1 1.498(4) . ?
C38 C39 1.468(4) . ?
C38 H38 0.9300 . ?
C39 C40 1.387(4) . ?
C39 C52 1.400(4) . ?
C42 C41 1.378(5) . ?
C42 C53 1.416(4) . ?
C42 C43 1.443(5) . ?
C51 C50 1.342(5) . ?
C51 C52 1.434(4) . ?
C51 H51 0.9300 . ?
C52 C53 1.423(3) . ?
C13 C14 1.380(4) . ?
C13 H13 0.9300 . ?
C14 C15 1.383(4) . ?
C14 H14 0.9300 . ?
C15 C16 1.441(4) . ?
C22 C21 1.410(4) . ?
C21 C20 1.384(5) . ?
C21 H21 0.9300 . ?
C20 C19 1.348(5) . ?
C20 H20 0.9300 . ?
C19 C18 1.404(5) . ?
C19 H19 0.9300 . ?
C18 C17 1.409(5) . ?
C17 C16 1.330(5) . ?
C17 H17 0.9300 . ?
C16 H16 0.9300 . ?
C10 C9 1.401(3) . ?
C6 C7 1.363(3) . ?
C7 C8 1.392(4) . ?
C7 H7 0.9300 . ?
C8 C9 1.353(4) . ?
C8 H8 0.9300 . ?
C9 H9A 0.9300 . ?
C1 H1A 0.9600 . ?
C1 H1B 0.9600 . ?
C1 H1C 0.9600 . ?
C3 C4 1.357(4) . ?
C3 H3 0.9300 . ?
C4 C5 1.486(4) . ?
C5 H5A 0.9600 . ?
C5 H5B 0.9600 . ?
C5 H5C 0.9600 . ?
C37 C36 1.389(3) . ?
C36 H36 0.9300 . ?
C40 C41 1.384(5) . ?
C40 H40 0.9300 . ?
C41 H41 0.9300 . ?
C53 C54 1.417(4) . ?
C54 C49 1.402(5) . ?
C54 C45 1.433(4) . ?
C45 C44 1.434(7) . ?
C44 C43 1.305(6) . ?
C44 H44 0.9300 . ?
C47 C48 1.377(6) . ?
C47 H47 0.9300 . ?
C48 C49 1.399(5) . ?
C48 H48 0.9300 . ?
C49 C50 1.431(5) . ?
C50 H50 0.9300 . ?
C29 N6 1.322(3) . ?
C29 C30 1.403(3) . ?
C29 C28 1.482(3) . ?
C30 H30 0.9300 . ?
C28 H28A 0.9600 . ?
C28 H28B 0.9600 . ?
C28 H28C 0.9600 . ?
C32 H32A 0.9600 . ?
C32 H32B 0.9600 . ?
C32 H32C 0.9600 . ?
C43 H43 0.9300 . ?
N6 N7 1.374(2) . ?

loop_
_geom_torsion_atom_site_label_1
_geom_torsion_atom_site_label_2
_geom_torsion_atom_site_label_3
_geom_torsion_atom_site_label_4
_geom_torsion
_geom_torsion_site_symmetry_1
_geom_torsion_site_symmetry_2
_geom_torsion_site_symmetry_3
_geom_torsion_site_symmetry_4
_geom_torsion_publ_flag
C34 C33 N8 C37 -2.6(4) . . . . ?
N7 C33 N8 C37 177.9(2) . . . . ?
C34 C33 N8 Cu1 177.13(19) . . . . ?
N7 C33 N8 Cu1 -2.3(3) . . . . ?
N4 N5 C11 C12 -176.2(2) . . . . ?
Cu1 N5 C11 C12 29.8(4) . . . . ?
C11 N5 N4 C10 -173.3(2) . . . . ?
Cu1 N5 N4 C10 -12.5(2) . . . . ?
C38 N10 N9 C37 178.2(3) . . . . ?
Cu1 N10 N9 C37 -15.7(3) . . . . ?
N8 C33 C34 C35 2.0(4) . . . . ?
N7 C33 C34 C35 -178.6(2) . . . . ?
C36 C35 C34 C33 -0.9(5) . . . . ?
N5 C11 C12 C13 54.5(4) . . . . ?
N5 C11 C12 C25 -126.8(3) . . . . ?
C13 C12 C25 C24 180.0(2) . . . . ?
C11 C12 C25 C24 1.3(3) . . . . ?
C13 C12 C25 C26 -1.9(3) . . . . ?
C11 C12 C25 C26 179.4(2) . . . . ?
C15 C26 C25 C12 1.2(3) . . . . ?
C27 C26 C25 C12 -178.2(2) . . . . ?
C15 C26 C25 C24 179.4(2) . . . . ?
C27 C26 C25 C24 0.0(3) . . . . ?
C22 C23 C24 C25 -1.5(4) . . . . ?
C12 C25 C24 C23 179.3(2) . . . . ?
C26 C25 C24 C23 1.2(4) . . . . ?
C15 C26 C27 C22 179.6(2) . . . . ?
C25 C26 C27 C22 -1.0(3) . . . . ?
C15 C26 C27 C18 -0.3(3) . . . . ?
C25 C26 C27 C18 179.1(2) . . . . ?
N9 N10 C38 C39 -175.6(3) . . . . ?
Cu1 N10 C38 C39 23.0(5) . . . . ?
N10 C38 C39 C40 65.7(4) . . . . ?
N10 C38 C39 C52 -113.8(3) . . . . ?
C40 C39 C52 C53 -1.7(4) . . . . ?
C38 C39 C52 C53 177.8(2) . . . . ?
C40 C39 C52 C51 -179.1(2) . . . . ?
C38 C39 C52 C51 0.4(4) . . . . ?
C50 C51 C52 C39 177.5(3) . . . . ?
C50 C51 C52 C53 0.2(4) . . . . ?
C25 C12 C13 C14 1.1(4) . . . . ?
C11 C12 C13 C14 179.8(3) . . . . ?
C12 C13 C14 C15 0.6(5) . . . . ?
C13 C14 C15 C26 -1.4(5) . . . . ?
C13 C14 C15 C16 176.7(3) . . . . ?
C27 C26 C15 C14 179.8(3) . . . . ?
C25 C26 C15 C14 0.4(4) . . . . ?
C27 C26 C15 C16 1.6(4) . . . . ?
C25 C26 C15 C16 -177.7(2) . . . . ?
C26 C27 C22 C21 -179.8(2) . . . . ?
C18 C27 C22 C21 0.1(4) . . . . ?
C26 C27 C22 C23 0.8(3) . . . . ?
C18 C27 C22 C23 -179.3(2) . . . . ?
C24 C23 C22 C21 -179.0(3) . . . . ?
C24 C23 C22 C27 0.5(4) . . . . ?
C27 C22 C21 C20 0.3(4) . . . . ?
C23 C22 C21 C20 179.7(3) . . . . ?
C22 C21 C20 C19 -0.6(5) . . . . ?
C21 C20 C19 C18 0.4(5) . . . . ?
C20 C19 C18 C17 -178.9(3) . . . . ?
C20 C19 C18 C27 0.1(4) . . . . ?
C22 C27 C18 C19 -0.3(4) . . . . ?
C26 C27 C18 C19 179.6(2) . . . . ?
C22 C27 C18 C17 178.6(2) . . . . ?
C26 C27 C18 C17 -1.4(4) . . . . ?
C19 C18 C17 C16 -179.2(3) . . . . ?
C27 C18 C17 C16 1.9(5) . . . . ?
C18 C17 C16 C15 -0.5(5) . . . . ?
C14 C15 C16 C17 -179.4(3) . . . . ?
C26 C15 C16 C17 -1.3(5) . . . . ?
C6 N3 C10 N4 178.97(19) . . . . ?
Cu1 N3 C10 N4 0.0(3) . . . . ?
C6 N3 C10 C9 0.4(3) . . . . ?
Cu1 N3 C10 C9 -178.58(17) . . . . ?
N5 N4 C10 N3 9.7(3) . . . . ?
N5 N4 C10 C9 -171.7(2) . . . . ?
C10 N3 C6 C7 -0.5(3) . . . . ?
Cu1 N3 C6 C7 178.46(18) . . . . ?
C10 N3 C6 N2 179.97(18) . . . . ?
Cu1 N3 C6 N2 -1.1(2) . . . . ?
N1 N2 C6 N3 1.9(3) . . . . ?
C4 N2 C6 N3 -177.5(2) . . . . ?
N1 N2 C6 C7 -177.6(2) . . . . ?
C4 N2 C6 C7 2.9(4) . . . . ?
N3 C6 C7 C8 0.3(4) . . . . ?
N2 C6 C7 C8 179.8(2) . . . . ?
C6 C7 C8 C9 0.0(4) . . . . ?
C7 C8 C9 C10 -0.1(4) . . . . ?
N3 C10 C9 C8 -0.1(4) . . . . ?
N4 C10 C9 C8 -178.6(2) . . . . ?
C3 C2 N1 N2 0.9(3) . . . . ?
C1 C2 N1 N2 -177.3(3) . . . . ?
C3 C2 N1 Cu1 -176.1(2) . . . . ?
C1 C2 N1 Cu1 5.8(5) . . . . ?
C4 N2 N1 C2 -0.2(3) . . . . ?
C6 N2 N1 C2 -179.8(2) . . . . ?
C4 N2 N1 Cu1 177.76(16) . . . . ?
C6 N2 N1 Cu1 -1.8(2) . . . . ?
N1 C2 C3 C4 -1.2(3) . . . . ?
C1 C2 C3 C4 176.7(3) . . . . ?
C2 C3 C4 N2 1.0(3) . . . . ?
C2 C3 C4 C5 -177.1(3) . . . . ?
N1 N2 C4 C3 -0.5(3) . . . . ?
C6 N2 C4 C3 179.0(2) . . . . ?
N1 N2 C4 C5 177.7(3) . . . . ?
C6 N2 C4 C5 -2.9(4) . . . . ?
C33 N8 C37 N9 -179.2(2) . . . . ?
Cu1 N8 C37 N9 1.1(3) . . . . ?
C33 N8 C37 C36 2.3(4) . . . . ?
Cu1 N8 C37 C36 -177.5(2) . . . . ?
N10 N9 C37 N8 11.3(4) . . . . ?
N10 N9 C37 C36 -170.2(3) . . . . ?
C34 C35 C36 C37 0.6(5) . . . . ?
N8 C37 C36 C35 -1.3(4) . . . . ?
N9 C37 C36 C35 -179.7(3) . . . . ?
C52 C39 C40 C41 0.9(4) . . . . ?
C38 C39 C40 C41 -178.6(3) . . . . ?
C53 C42 C41 C40 -0.3(4) . . . . ?
C43 C42 C41 C40 176.5(3) . . . . ?
C39 C40 C41 C42 0.1(4) . . . . ?
C41 C42 C53 C54 177.9(2) . . . . ?
C43 C42 C53 C54 0.9(4) . . . . ?
C41 C42 C53 C52 -0.5(4) . . . . ?
C43 C42 C53 C52 -177.5(2) . . . . ?
C39 C52 C53 C42 1.5(3) . . . . ?
C51 C52 C53 C42 179.0(2) . . . . ?
C39 C52 C53 C54 -176.9(2) . . . . ?
C51 C52 C53 C54 0.6(3) . . . . ?
C42 C53 C54 C49 -179.1(2) . . . . ?
C52 C53 C54 C49 -0.7(4) . . . . ?
C42 C53 C54 C45 0.4(4) . . . . ?
C52 C53 C54 C45 178.8(2) . . . . ?
C47 C46 C45 C54 0.2(5) . . . . ?
C47 C46 C45 C44 -178.9(4) . . . . ?
C49 C54 C45 C46 -0.6(4) . . . . ?
C53 C54 C45 C46 179.9(3) . . . . ?
C49 C54 C45 C44 178.5(3) . . . . ?
C53 C54 C45 C44 -1.0(4) . . . . ?
C46 C45 C44 C43 179.3(3) . . . . ?
C54 C45 C44 C43 0.3(5) . . . . ?
C45 C46 C47 C48 0.4(7) . . . . ?
C46 C47 C48 C49 -0.7(6) . . . . ?
C47 C48 C49 C54 0.2(5) . . . . ?
C47 C48 C49 C50 180.0(3) . . . . ?
C53 C54 C49 C48 179.9(3) . . . . ?
C45 C54 C49 C48 0.4(4) . . . . ?
C53 C54 C49 C50 0.1(4) . . . . ?
C45 C54 C49 C50 -179.4(2) . . . . ?
C52 C51 C50 C49 -0.8(4) . . . . ?
C48 C49 C50 C51 -179.1(3) . . . . ?
C54 C49 C50 C51 0.7(4) . . . . ?
N7 C31 C30 C29 0.0(3) . . . . ?
C32 C31 C30 C29 177.9(2) . . . . ?
N6 C29 C30 C31 -0.3(3) . . . . ?
C28 C29 C30 C31 179.9(2) . . . . ?
C45 C44 C43 C42 1.0(6) . . . . ?
C41 C42 C43 C44 -178.5(3) . . . . ?
C53 C42 C43 C44 -1.6(5) . . . . ?
C30 C29 N6 N7 0.4(3) . . . . ?
C28 C29 N6 N7 -179.7(2) . . . . ?
C30 C29 N6 Cu1 -165.01(19) . . . . ?
C28 C29 N6 Cu1 14.9(4) . . . . ?
C30 C31 N7 N6 0.3(2) . . . . ?
C32 C31 N7 N6 -177.7(2) . . . . ?
C30 C31 N7 C33 179.0(2) . . . . ?
C32 C31 N7 C33 1.0(4) . . . . ?
C29 N6 N7 C31 -0.5(2) . . . . ?
Cu1 N6 N7 C31 169.95(14) . . . . ?
C29 N6 N7 C33 -179.41(19) . . . . ?
Cu1 N6 N7 C33 -9.0(2) . . . . ?
N8 C33 N7 C31 -170.9(2) . . . . ?
C34 C33 N7 C31 9.6(4) . . . . ?
N8 C33 N7 N6 7.7(3) . . . . ?
C34 C33 N7 N6 -171.7(2) . . . . ?
